data_4108202
loop_
_publ_author_name
'K. C. Nicolaou'
'T. Robert Wu'
'David Sarlah'
'David M. Shaw'
'Eric Rowcliffe'
'Dennis R. Burton'

_publ_section_title
;
 Total Synthesis, Revised Structure, and Biological Evaluation of
 Biyouyanagin A and Analogues Thereof
;
_journal_name_full 'Journal of the American Chemical Society'
_journal_page_first 11114
_journal_page_last 11121
_journal_paper_doi 10.1021/ja802805c
_journal_volume 130
_journal_year 2008
_chemical_formula_sum 'C16 H18 O4'
_chemical_formula_weight 274.30
_chemical_name_systematic
; 
 ? 
;
_space_group_IT_number 78
_symmetry_cell_setting tetragonal
_symmetry_space_group_name_Hall 'P 4cw'
_symmetry_space_group_name_H-M 'P 43'
_atom_sites_solution_hydrogens geom
_atom_sites_solution_primary direct
_atom_sites_solution_secondary difmap
_audit_creation_method SHELXL-97
_cell_angle_alpha 90.00
_cell_angle_beta 90.00
_cell_angle_gamma 90.00
_cell_formula_units_Z 4
_cell_length_a 6.3993(9)
_cell_length_b 6.3993(9)
_cell_length_c 36.513(7)
_cell_measurement_reflns_used 3567
_cell_measurement_temperature 296(2)
_cell_measurement_theta_max 27.42
_cell_measurement_theta_min 3.18
_cell_volume 1495.2(4)
_computing_cell_refinement 'Bruker SAINT+'
_computing_data_collection 'Bruker SMART'
_computing_data_reduction 'Bruker SAINT+'
_computing_molecular_graphics 'Bruker SHELXTL'
_computing_publication_material 'Bruker SHELXTL'
_computing_structure_refinement 'SHELXL-97 (Sheldrick, 1997)'
_computing_structure_solution 'SHELXS-97 (Sheldrick, 1997)'
_diffrn_ambient_temperature 296(2)
_diffrn_measured_fraction_theta_full 1.000
_diffrn_measured_fraction_theta_max 1.000
_diffrn_measurement_device_type 'CCD area detector'
_diffrn_measurement_method 'phi and omega scans'
_diffrn_radiation_monochromator graphite
_diffrn_radiation_source 'fine-focus sealed tube'
_diffrn_radiation_type MoK\a
_diffrn_radiation_wavelength 0.71073
_diffrn_reflns_av_R_equivalents 0.0361
_diffrn_reflns_av_sigmaI/netI 0.0348
_diffrn_reflns_limit_h_max 7
_diffrn_reflns_limit_h_min -7
_diffrn_reflns_limit_k_max 7
_diffrn_reflns_limit_k_min -7
_diffrn_reflns_limit_l_max 43
_diffrn_reflns_limit_l_min -43
_diffrn_reflns_number 11108
_diffrn_reflns_theta_full 24.99
_diffrn_reflns_theta_max 24.99
_diffrn_reflns_theta_min 2.23
_diffrn_standards_decay_% 1
_exptl_absorpt_coefficient_mu 0.087
_exptl_absorpt_correction_T_max 0.9845
_exptl_absorpt_correction_T_min 0.9769
_exptl_absorpt_correction_type multi-scan
_exptl_absorpt_process_details 'SADABS (Sheldrick, 1999)'
_exptl_crystal_colour Colorless
_exptl_crystal_density_diffrn 1.219
_exptl_crystal_density_meas 0
_exptl_crystal_description Parallelepiped
_exptl_crystal_F_000 584
_exptl_crystal_size_max 0.27
_exptl_crystal_size_mid 0.21
_exptl_crystal_size_min 0.18
_refine_diff_density_max 0.151
_refine_diff_density_min -0.116
_refine_diff_density_rms 0.036
_refine_ls_abs_structure_details 'Flack H D (1983), Acta Cryst. A39, 876-881'
_refine_ls_abs_structure_Flack 1(2)
_refine_ls_extinction_method none
_refine_ls_goodness_of_fit_ref 1.244
_refine_ls_hydrogen_treatment mixed
_refine_ls_matrix_type full
_refine_ls_number_parameters 183
_refine_ls_number_reflns 2623
_refine_ls_number_restraints 1
_refine_ls_restrained_S_all 1.243
_refine_ls_R_factor_all 0.0886
_refine_ls_R_factor_gt 0.0702
_refine_ls_shift/su_max 0.015
_refine_ls_shift/su_mean 0.003
_refine_ls_structure_factor_coef Fsqd
_refine_ls_weighting_details 'calc w=1/[\s^2^(Fo^2^)+(0.0600P)^2^+0.1500P] where P=(Fo^2^+2Fc^2^)/3'
_refine_ls_weighting_scheme calc
_refine_ls_wR_factor_gt 0.1456
_refine_ls_wR_factor_ref 0.1530
_reflns_number_gt 2060
_reflns_number_total 2623
_reflns_threshold_expression >2sigma(I)
_cod_data_source_file ja802805c-file006.cif
_cod_data_source_block rw223
_cod_database_code 4108202

loop_
_symmetry_equiv_pos_as_xyz
'x, y, z'
'-x, -y, z+1/2'
'-y, x, z+3/4'
'y, -x, z+1/4'

loop_
_atom_site_label
_atom_site_type_symbol
_atom_site_fract_x
_atom_site_fract_y
_atom_site_fract_z
_atom_site_U_iso_or_equiv
_atom_site_adp_type
_atom_site_occupancy
_atom_site_symmetry_multiplicity
_atom_site_calc_flag
_atom_site_refinement_flags
O1 O 0.1555(7) 0.7763(5) 0.17859(8) 0.0893(10) Uani 1 1 d .
O2 O -0.1575(6) 0.6376(5) 0.16949(9) 0.0879(10) Uani 1 1 d .
O3 O -0.0780(4) 0.6688(4) 0.09487(6) 0.0459(6) Uani 1 1 d .
H3 H -0.0280 0.6782 0.0743 0.055 Uiso 1 1 calc R
O4 O 0.1754(5) 0.7967(5) 0.03909(8) 0.0791(9) Uani 1 1 d .
C1 C -0.0078(8) 0.7250(6) 0.15786(11) 0.0614(10) Uani 1 1 d .
C2 C 0.0304(5) 0.8014(5) 0.11871(9) 0.0431(8) Uani 1 1 d .
C3 C 0.2725(6) 0.7958(6) 0.11709(11) 0.0575(10) Uani 1 1 d .
C4 C 0.3157(8) 0.8665(8) 0.15616(15) 0.0845(16) Uani 1 1 d .
H4A H 0.4524 0.8189 0.1640 0.101 Uiso 1 1 calc R
H4B H 0.3118 1.0177 0.1578 0.101 Uiso 1 1 calc R
C5 C -0.0497(5) 1.0165(6) 0.11724(12) 0.0561(10) Uani 1 1 d .
C6 C -0.1124(7) 1.1875(7) 0.11669(16) 0.0853(16) Uani 1 1 d .
H6 H -0.1625 1.3239 0.1163 0.102 Uiso 1 1 calc R
C7 C 0.3462(7) 0.5684(6) 0.11258(16) 0.0757(13) Uani 1 1 d .
H7A H 0.2941 0.5134 0.0899 0.091 Uiso 1 1 calc R
H7B H 0.2942 0.4858 0.1325 0.091 Uiso 1 1 calc R
H7C H 0.4961 0.5642 0.1125 0.091 Uiso 1 1 calc R
C8 C 0.3705(7) 0.9404(7) 0.08915(16) 0.0808(14) Uani 1 1 d .
H8A H 0.5128 0.9693 0.0968 0.097 Uiso 1 1 calc R
H8B H 0.2950 1.0718 0.0896 0.097 Uiso 1 1 calc R
C9 C 0.3761(8) 0.8629(9) 0.04986(18) 0.1002(19) Uani 1 1 d .
H9A H 0.4232 0.9743 0.0338 0.120 Uiso 1 1 calc R
H9B H 0.4737 0.7476 0.0478 0.120 Uiso 1 1 calc R
C10 C 0.1659(12) 0.7320(13) 0.00161(17) 0.135(3) Uani 1 1 d .
H10A H 0.2957 0.6635 -0.0050 0.162 Uiso 1 1 calc R
H10B H 0.1493 0.8537 -0.0140 0.162 Uiso 1 1 calc R
C11 C -0.0109(9) 0.5867(10) -0.00440(11) 0.0830(14) Uani 1 1 d .
C12 C -0.0151(10) 0.3947(11) 0.01228(14) 0.0983(18) Uani 1 1 d .
H12 H 0.0908 0.3569 0.0284 0.118 Uiso 1 1 calc R
C13 C -0.1752(12) 0.2586(12) 0.00521(17) 0.1129(19) Uani 1 1 d .
H13 H -0.1777 0.1292 0.0168 0.136 Uiso 1 1 calc R
C14 C -0.3267(11) 0.3085(14) -0.01796(19) 0.115(2) Uani 1 1 d .
H14 H -0.4347 0.2145 -0.0223 0.138 Uiso 1 1 calc R
C15 C -0.3251(12) 0.4925(17) -0.03503(17) 0.117(3) Uani 1 1 d .
H15 H -0.4306 0.5250 -0.0516 0.141 Uiso 1 1 calc R
C16 C -0.1705(13) 0.6327(11) -0.02842(15) 0.101(2) Uani 1 1 d .
H16 H -0.1723 0.7614 -0.0402 0.121 Uiso 1 1 calc R

loop_
_atom_site_aniso_label
_atom_site_aniso_U_11
_atom_site_aniso_U_22
_atom_site_aniso_U_33
_atom_site_aniso_U_23
_atom_site_aniso_U_13
_atom_site_aniso_U_12
O1 0.117(3) 0.091(2) 0.0599(19) -0.0094(17) -0.023(2) -0.001(2)
O2 0.116(3) 0.088(2) 0.0591(17) -0.0014(16) 0.0286(19) -0.018(2)
O3 0.0465(13) 0.0475(13) 0.0437(12) -0.0034(11) 0.0033(11) -0.0096(11)
O4 0.073(2) 0.108(2) 0.0568(18) 0.0070(16) 0.0234(15) -0.0182(18)
C1 0.077(3) 0.054(2) 0.053(2) -0.0103(19) -0.004(2) 0.002(2)
C2 0.0477(19) 0.0312(17) 0.050(2) -0.0051(15) -0.0010(16) -0.0020(15)
C3 0.047(2) 0.050(2) 0.076(3) -0.0044(19) -0.012(2) -0.0044(18)
C4 0.081(3) 0.070(3) 0.103(4) -0.020(3) -0.045(3) 0.003(3)
C5 0.042(2) 0.046(2) 0.080(3) -0.0072(19) -0.007(2) -0.0095(18)
C6 0.070(3) 0.040(2) 0.145(5) -0.010(3) -0.020(3) 0.005(2)
C7 0.057(2) 0.061(3) 0.109(4) -0.007(3) -0.018(3) 0.012(2)
C8 0.047(2) 0.074(3) 0.121(4) -0.004(3) 0.000(3) -0.018(2)
C9 0.070(3) 0.104(4) 0.127(5) 0.007(4) 0.046(3) -0.025(3)
C10 0.159(6) 0.165(6) 0.080(4) -0.007(4) 0.059(4) -0.037(5)
C11 0.109(4) 0.107(4) 0.033(2) -0.008(3) 0.019(3) 0.005(4)
C12 0.107(4) 0.121(5) 0.067(3) -0.002(3) -0.018(3) 0.022(4)
C13 0.150(6) 0.105(4) 0.084(4) -0.002(3) -0.024(4) -0.005(4)
C14 0.113(5) 0.152(7) 0.081(4) -0.014(4) -0.014(4) -0.005(4)
C15 0.104(5) 0.177(8) 0.071(4) -0.021(5) -0.017(3) 0.051(5)
C16 0.154(6) 0.101(4) 0.048(3) 0.003(3) 0.017(4) 0.047(4)

loop_
_atom_type_symbol
_atom_type_description
_atom_type_scat_dispersion_real
_atom_type_scat_dispersion_imag
_atom_type_scat_source
C C 0.0033 0.0016 'International Tables Vol C Tables 4.2.6.8 and 6.1.1.4'
H H 0.0000 0.0000 'International Tables Vol C Tables 4.2.6.8 and 6.1.1.4'
O O 0.0106 0.0060 'International Tables Vol C Tables 4.2.6.8 and 6.1.1.4'

loop_
_geom_angle_atom_site_label_1
_geom_angle_atom_site_label_2
_geom_angle_atom_site_label_3
_geom_angle
C1 O1 C4 109.6(3)
C9 O4 C10 113.1(4)
O2 C1 O1 123.1(4)
O2 C1 C2 127.8(4)
O1 C1 C2 109.1(4)
O3 C2 C5 111.9(3)
O3 C2 C1 108.0(3)
C5 C2 C1 106.1(3)
O3 C2 C3 117.2(3)
C5 C2 C3 111.6(3)
C1 C2 C3 100.8(3)
C8 C3 C4 112.0(4)
C8 C3 C7 112.3(4)
C4 C3 C7 109.0(4)
C8 C3 C2 115.2(3)
C4 C3 C2 98.0(3)
C7 C3 C2 109.4(3)
O1 C4 C3 106.6(3)
C6 C5 C2 178.9(5)
C3 C8 C9 116.5(4)
O4 C9 C8 109.9(4)
O4 C10 C11 110.8(4)
C12 C11 C16 117.3(6)
C12 C11 C10 120.8(6)
C16 C11 C10 121.7(6)
C13 C12 C11 120.1(5)
C14 C13 C12 120.9(7)
C13 C14 C15 120.4(7)
C14 C15 C16 120.4(6)
C15 C16 C11 120.8(6)

loop_
_geom_bond_atom_site_label_1
_geom_bond_atom_site_label_2
_geom_bond_distance
O1 C1 1.332(5)
O1 C4 1.434(6)
O2 C1 1.188(5)
O3 C2 1.399(4)
O4 C9 1.408(6)
O4 C10 1.431(7)
C1 C2 1.530(5)
C2 C5 1.470(5)
C2 C3 1.551(5)
C3 C8 1.514(7)
C3 C4 1.522(6)
C3 C7 1.538(5)
C5 C6 1.166(6)
C8 C9 1.518(8)
C10 C11 1.481(8)
C11 C12 1.371(8)
C11 C16 1.378(9)
C12 C13 1.369(8)
C13 C14 1.326(9)
C14 C15 1.332(10)
C15 C16 1.357(10)

loop_
_geom_torsion_atom_site_label_1
_geom_torsion_atom_site_label_2
_geom_torsion_atom_site_label_3
_geom_torsion_atom_site_label_4
_geom_torsion
C4 O1 C1 O2 176.0(4)
C4 O1 C1 C2 -5.4(4)
O2 C1 C2 O3 -29.8(5)
O1 C1 C2 O3 151.6(3)
O2 C1 C2 C5 90.2(5)
O1 C1 C2 C5 -88.3(4)
O2 C1 C2 C3 -153.3(4)
O1 C1 C2 C3 28.2(4)
O3 C2 C3 C8 87.3(4)
C5 C2 C3 C8 -43.5(5)
C1 C2 C3 C8 -155.9(4)
O3 C2 C3 C4 -153.7(3)
C5 C2 C3 C4 75.4(4)
C1 C2 C3 C4 -36.9(4)
O3 C2 C3 C7 -40.3(5)
C5 C2 C3 C7 -171.1(4)
C1 C2 C3 C7 76.6(4)
C1 O1 C4 C3 -20.6(5)
C8 C3 C4 O1 157.4(4)
C7 C3 C4 O1 -77.7(4)
C2 C3 C4 O1 36.1(4)
O3 C2 C5 C6 146(24)
C1 C2 C5 C6 28(24)
C3 C2 C5 C6 -81(24)
C4 C3 C8 C9 167.9(4)
C7 C3 C8 C9 44.8(5)
C2 C3 C8 C9 -81.3(5)
C10 O4 C9 C8 176.8(5)
C3 C8 C9 O4 51.3(6)
C9 O4 C10 C11 156.3(5)
O4 C10 C11 C12 -64.4(8)
O4 C10 C11 C16 119.5(6)
C16 C11 C12 C13 -0.9(7)
C10 C11 C12 C13 -177.2(5)
C11 C12 C13 C14 0.6(9)
C12 C13 C14 C15 0.4(10)
C13 C14 C15 C16 -1.2(10)
C14 C15 C16 C11 0.9(9)
C12 C11 C16 C15 0.1(8)
C10 C11 C16 C15 176.4(5)
